data_7109110
loop_
_publ_author_name
'Ina S. Dubinsky-Davidchik'
'Israel Goldberg'
'Arkadi Vigalok'
'Andrei N. Vedernikov'

_publ_section_title
;
 Unprecedented 1,3-migration of the aryl ligand in metallacyclic aryl
 alpha-naphthyl Pt(IV) difluorides to produce beta-arylnaphthyl Pt(II)
 complexes
;
_journal_name_full Chem.Commun.
_journal_page_first 3446
_journal_paper_doi 10.1039/c3cc41079j
_journal_volume 49
_journal_year 2013
_chemical_formula_moiety 'C27 H30 F2 N P Pt'
_chemical_formula_sum 'C27 H30 F2 N P Pt'
_chemical_formula_weight 632.58
_chemical_name_systematic
;
?
;
_space_group_IT_number 14
_symmetry_cell_setting monoclinic
_symmetry_space_group_name_Hall '-P 2yn'
_symmetry_space_group_name_H-M 'P 1 21/n 1'
_atom_sites_solution_hydrogens geom
_atom_sites_solution_primary direct
_atom_sites_solution_secondary difmap
_audit_creation_method SHELXL-97
_cell_angle_alpha 90.00
_cell_angle_beta 97.5476(6)
_cell_angle_gamma 90.00
_cell_formula_units_Z 4
_cell_length_a 16.4339(2)
_cell_length_b 8.35340(10)
_cell_length_c 17.3846(3)
_cell_measurement_reflns_used 5157
_cell_measurement_temperature 110(2)
_cell_measurement_theta_max 27.88
_cell_measurement_theta_min 2.36
_cell_volume 2365.86(6)
_computing_cell_refinement Denzo
_computing_data_collection 'Collect, Nonius B.V.'
_computing_data_reduction 'Denzo & Scalepack'
_computing_structure_refinement 'SHELXL-97 (Sheldrick, 1997)'
_computing_structure_solution DIRDIF-96
_diffrn_ambient_temperature 110(2)
_diffrn_detector_area_resol_mean 12.8
_diffrn_measured_fraction_theta_full 0.993
_diffrn_measured_fraction_theta_max 0.993
_diffrn_measurement_device_type 'Nonius KappaCCD'
_diffrn_measurement_method '1 deg. \f scans'
_diffrn_radiation_monochromator graphite
_diffrn_radiation_source 'fine-focus sealed tube'
_diffrn_radiation_type MoK\a
_diffrn_radiation_wavelength 0.71073
_diffrn_reflns_av_R_equivalents 0.0310
_diffrn_reflns_av_sigmaI/netI 0.0363
_diffrn_reflns_limit_h_max 21
_diffrn_reflns_limit_h_min 0
_diffrn_reflns_limit_k_max 10
_diffrn_reflns_limit_k_min 0
_diffrn_reflns_limit_l_max 22
_diffrn_reflns_limit_l_min -22
_diffrn_reflns_number 17473
_diffrn_reflns_theta_full 27.88
_diffrn_reflns_theta_max 27.88
_diffrn_reflns_theta_min 2.36
_diffrn_standards_number 0
_exptl_absorpt_coefficient_mu 6.029
_exptl_absorpt_correction_T_max 0.3784
_exptl_absorpt_correction_T_min 0.2267
_exptl_absorpt_correction_type multi-scan
_exptl_absorpt_process_details 'Blessing, 1995'
_exptl_crystal_colour yellow
_exptl_crystal_density_diffrn 1.776
_exptl_crystal_density_method 'not measured'
_exptl_crystal_description plate
_exptl_crystal_F_000 1240
_exptl_crystal_size_max 0.35
_exptl_crystal_size_mid 0.30
_exptl_crystal_size_min 0.20
_refine_diff_density_max 2.160
_refine_diff_density_min -1.465
_refine_diff_density_rms 0.152
_refine_ls_extinction_method none
_refine_ls_goodness_of_fit_ref 1.048
_refine_ls_hydrogen_treatment constr
_refine_ls_matrix_type full
_refine_ls_number_parameters 297
_refine_ls_number_reflns 5598
_refine_ls_number_restraints 0
_refine_ls_restrained_S_all 1.048
_refine_ls_R_factor_all 0.0397
_refine_ls_R_factor_gt 0.0303
_refine_ls_shift/su_max 0.001
_refine_ls_shift/su_mean 0.000
_refine_ls_structure_factor_coef Fsqd
_refine_ls_weighting_details 'calc w=1/[\s^2^(Fo^2^)+(0.0418P)^2^+2.6280P] where P=(Fo^2^+2Fc^2^)/3'
_refine_ls_weighting_scheme calc
_refine_ls_wR_factor_gt 0.0713
_refine_ls_wR_factor_ref 0.0763
_reflns_number_gt 4744
_reflns_number_total 5598
_reflns_threshold_expression >2sigma(I)
_cod_data_source_file c3cc41079j.txt
_cod_data_source_block ar83
_cod_original_sg_symbol_H-M 'P 21/n'
_cod_database_code 7109110

loop_
_symmetry_equiv_pos_as_xyz
'x, y, z'
'-x+1/2, y+1/2, -z+1/2'
'-x, -y, -z'
'x-1/2, -y-1/2, z-1/2'

loop_
_atom_site_label
_atom_site_type_symbol
_atom_site_fract_x
_atom_site_fract_y
_atom_site_fract_z
_atom_site_U_iso_or_equiv
_atom_site_adp_type
_atom_site_occupancy
_atom_site_symmetry_multiplicity
_atom_site_calc_flag
_atom_site_refinement_flags
Pt1 Pt 0.039231(8) 0.199826(16) 0.152762(8) 0.01726(6) Uani 1 1 d .
P2 P -0.01979(6) 0.27689(11) 0.26083(6) 0.0173(2) Uani 1 1 d .
C3 C -0.0191(2) 0.5029(5) 0.2768(2) 0.0234(8) Uani 1 1 d .
C4 C -0.0857(3) 0.5729(5) 0.3202(3) 0.0281(9) Uani 1 1 d .
H4A H -0.0807 0.5276 0.3727 0.042 Uiso 1 1 calc R
H4B H -0.1399 0.5466 0.2924 0.042 Uiso 1 1 calc R
H4C H -0.0795 0.6894 0.3235 0.042 Uiso 1 1 calc R
C5 C 0.0660(3) 0.5457(5) 0.3173(3) 0.0311(10) Uani 1 1 d .
H5A H 0.0718 0.6624 0.3201 0.047 Uiso 1 1 calc R
H5B H 0.1077 0.5013 0.2879 0.047 Uiso 1 1 calc R
H5C H 0.0733 0.5010 0.3699 0.047 Uiso 1 1 calc R
C6 C -0.0298(3) 0.5802(5) 0.1959(2) 0.0322(10) Uani 1 1 d .
H6A H -0.0237 0.6966 0.2012 0.048 Uiso 1 1 calc R
H6B H -0.0846 0.5552 0.1691 0.048 Uiso 1 1 calc R
H6C H 0.0120 0.5383 0.1659 0.048 Uiso 1 1 calc R
C7 C -0.1247(2) 0.1851(4) 0.2600(2) 0.0203(8) Uani 1 1 d .
C8 C -0.1659(3) 0.1979(5) 0.3338(3) 0.0297(10) Uani 1 1 d .
H8A H -0.1747 0.3109 0.3454 0.045 Uiso 1 1 calc R
H8B H -0.1305 0.1489 0.3772 0.045 Uiso 1 1 calc R
H8C H -0.2188 0.1421 0.3261 0.045 Uiso 1 1 calc R
C9 C -0.1126(3) 0.0070(5) 0.2437(3) 0.0283(9) Uani 1 1 d .
H9A H -0.1661 -0.0469 0.2368 0.042 Uiso 1 1 calc R
H9B H -0.0775 -0.0413 0.2875 0.042 Uiso 1 1 calc R
H9C H -0.0866 -0.0047 0.1964 0.042 Uiso 1 1 calc R
C10 C -0.1817(2) 0.2579(6) 0.1912(3) 0.0272(9) Uani 1 1 d .
H10A H -0.1581 0.2398 0.1430 0.041 Uiso 1 1 calc R
H10B H -0.1874 0.3731 0.1995 0.041 Uiso 1 1 calc R
H10C H -0.2358 0.2069 0.1875 0.041 Uiso 1 1 calc R
C11 C 0.1120(2) 0.0721(4) 0.2286(2) 0.0191(8) Uani 1 1 d .
C12 C 0.1713(2) -0.0231(4) 0.2000(2) 0.0193(8) Uani 1 1 d .
C13 C 0.2219(2) -0.1255(5) 0.2501(2) 0.0238(8) Uani 1 1 d .
H13 H 0.2610 -0.1915 0.2296 0.029 Uiso 1 1 calc R
C14 C 0.2155(2) -0.1309(5) 0.3274(2) 0.0236(8) Uani 1 1 d .
H14 H 0.2498 -0.2011 0.3603 0.028 Uiso 1 1 calc R
C15 C 0.1579(2) -0.0322(4) 0.3591(2) 0.0208(8) Uani 1 1 d .
C16 C 0.1513(2) -0.0285(5) 0.4393(2) 0.0246(8) Uani 1 1 d .
H16 H 0.1838 -0.0992 0.4734 0.030 Uiso 1 1 calc R
C17 C 0.0990(2) 0.0752(5) 0.4683(2) 0.0258(9) Uani 1 1 d .
H17 H 0.0978 0.0781 0.5228 0.031 Uiso 1 1 calc R
C18 C 0.0462(2) 0.1794(4) 0.4200(2) 0.0201(8) Uani 1 1 d .
C19 C 0.0472(2) 0.1733(5) 0.3401(2) 0.0204(8) Uani 1 1 d .
C20 C 0.1048(2) 0.0701(4) 0.3089(2) 0.0181(7) Uani 1 1 d .
C21 C -0.0030(3) 0.2927(5) 0.4631(2) 0.0253(9) Uani 1 1 d .
H21A H 0.0318 0.3824 0.4834 0.038 Uiso 1 1 calc R
H21B H -0.0232 0.2360 0.5062 0.038 Uiso 1 1 calc R
H21C H -0.0498 0.3335 0.4277 0.038 Uiso 1 1 calc R
C22 C 0.1766(2) 0.0000(5) 0.1170(2) 0.0206(8) Uani 1 1 d .
C23 C 0.2390(2) -0.0674(5) 0.0794(2) 0.0250(9) Uani 1 1 d .
H23 H 0.2775 -0.1408 0.1053 0.030 Uiso 1 1 calc R
C24 C 0.2425(3) -0.0232(5) 0.0034(3) 0.0289(9) Uani 1 1 d .
C25 C 0.1878(3) 0.0818(6) -0.0364(2) 0.0299(9) Uani 1 1 d .
H25 H 0.1921 0.1122 -0.0884 0.036 Uiso 1 1 calc R
C26 C 0.1259(2) 0.1416(5) 0.0031(2) 0.0246(8) Uani 1 1 d .
C27 C 0.1171(2) 0.1074(5) 0.0797(2) 0.0206(8) Uani 1 1 d .
F28 F 0.30399(15) -0.0841(4) -0.03388(16) 0.0410(7) Uani 1 1 d .
F29 F 0.07392(17) 0.2465(4) -0.03861(15) 0.0353(6) Uani 1 1 d .
N30 N -0.0387(2) 0.3089(4) 0.0643(2) 0.0236(7) Uani 1 1 d .
C31 C -0.0797(2) 0.3567(5) 0.0120(2) 0.0229(8) Uani 1 1 d .
C32 C -0.1321(3) 0.4167(6) -0.0563(3) 0.0317(10) Uani 1 1 d .
H32A H -0.1150 0.5254 -0.0681 0.047 Uiso 1 1 calc R
H32B H -0.1893 0.4184 -0.0459 0.047 Uiso 1 1 calc R
H32C H -0.1272 0.3466 -0.1006 0.047 Uiso 1 1 calc R

loop_
_atom_site_aniso_label
_atom_site_aniso_U_11
_atom_site_aniso_U_22
_atom_site_aniso_U_33
_atom_site_aniso_U_23
_atom_site_aniso_U_13
_atom_site_aniso_U_12
Pt1 0.01655(9) 0.01734(9) 0.01777(9) 0.00102(5) 0.00179(6) 0.00196(5)
P2 0.0157(4) 0.0174(5) 0.0188(5) 0.0014(4) 0.0027(4) 0.0012(4)
C3 0.0269(19) 0.0207(19) 0.0233(19) -0.0011(16) 0.0060(16) 0.0019(17)
C4 0.034(2) 0.0188(19) 0.033(2) 0.0001(17) 0.0101(18) 0.0046(17)
C5 0.030(2) 0.020(2) 0.043(3) -0.0007(18) 0.0040(19) -0.0053(17)
C6 0.049(3) 0.020(2) 0.029(2) 0.0041(18) 0.012(2) 0.007(2)
C7 0.0167(18) 0.0216(19) 0.023(2) 0.0012(15) 0.0048(15) -0.0006(15)
C8 0.025(2) 0.037(2) 0.029(2) -0.0042(18) 0.0074(18) -0.0057(18)
C9 0.029(2) 0.0216(19) 0.035(2) -0.0019(18) 0.0057(18) -0.0066(18)
C10 0.0177(19) 0.033(2) 0.030(2) -0.0008(19) 0.0002(17) -0.0016(18)
C11 0.0169(17) 0.0147(17) 0.0252(19) 0.0000(15) 0.0008(15) -0.0020(14)
C12 0.0172(17) 0.0172(18) 0.0236(19) -0.0024(15) 0.0027(15) -0.0016(15)
C13 0.0173(17) 0.022(2) 0.032(2) -0.0015(17) 0.0032(16) 0.0024(16)
C14 0.0193(18) 0.0204(19) 0.029(2) 0.0046(16) -0.0032(16) 0.0016(16)
C15 0.0179(17) 0.0172(18) 0.026(2) 0.0018(15) -0.0021(15) -0.0049(15)
C16 0.0238(19) 0.025(2) 0.023(2) 0.0051(16) -0.0011(16) 0.0018(17)
C17 0.029(2) 0.031(2) 0.0180(19) 0.0034(17) 0.0036(16) -0.0021(18)
C18 0.0211(19) 0.0178(18) 0.0218(19) 0.0001(15) 0.0045(15) -0.0038(15)
C19 0.0201(19) 0.0184(18) 0.0223(19) 0.0014(15) 0.0010(15) -0.0011(15)
C20 0.0170(16) 0.0158(17) 0.0211(18) 0.0000(14) 0.0008(14) -0.0012(14)
C21 0.033(2) 0.025(2) 0.0189(19) -0.0011(16) 0.0081(17) 0.0001(17)
C22 0.0180(17) 0.0176(18) 0.026(2) -0.0042(16) 0.0023(15) -0.0026(15)
C23 0.0195(18) 0.025(2) 0.031(2) -0.0026(17) 0.0054(16) 0.0041(16)
C24 0.023(2) 0.034(2) 0.030(2) -0.0074(19) 0.0087(17) 0.0008(18)
C25 0.030(2) 0.040(2) 0.021(2) -0.0036(19) 0.0082(17) -0.002(2)
C26 0.0229(19) 0.031(2) 0.0200(19) -0.0023(17) 0.0024(16) -0.0004(17)
C27 0.0202(17) 0.0204(18) 0.0210(18) -0.0047(16) 0.0016(14) -0.0008(16)
F28 0.0308(13) 0.0585(18) 0.0369(15) -0.0032(14) 0.0165(11) 0.0112(13)
F29 0.0385(15) 0.0457(14) 0.0223(13) 0.0090(12) 0.0069(11) 0.0122(13)
N30 0.0202(16) 0.0278(18) 0.0229(18) 0.0006(14) 0.0034(14) 0.0041(14)
C31 0.0215(19) 0.0230(19) 0.025(2) 0.0030(16) 0.0042(16) 0.0003(16)
C32 0.026(2) 0.033(2) 0.034(2) 0.010(2) -0.0055(18) -0.0011(19)

loop_
_atom_type_symbol
_atom_type_description
_atom_type_scat_dispersion_real
_atom_type_scat_dispersion_imag
_atom_type_scat_source
C C 0.0033 0.0016 'International Tables Vol C Tables 4.2.6.8 and 6.1.1.4'
H H 0.0000 0.0000 'International Tables Vol C Tables 4.2.6.8 and 6.1.1.4'
F F 0.0171 0.0103 'International Tables Vol C Tables 4.2.6.8 and 6.1.1.4'
N N 0.0061 0.0033 'International Tables Vol C Tables 4.2.6.8 and 6.1.1.4'
P P 0.1023 0.0942 'International Tables Vol C Tables 4.2.6.8 and 6.1.1.4'
Pt Pt -1.7033 8.3905 'International Tables Vol C Tables 4.2.6.8 and 6.1.1.4'

loop_
_geom_angle_atom_site_label_1
_geom_angle_atom_site_label_2
_geom_angle_atom_site_label_3
_geom_angle
C11 Pt1 C27 80.70(16)
C11 Pt1 N30 172.85(14)
C27 Pt1 N30 94.60(14)
C11 Pt1 P2 83.70(12)
C27 Pt1 P2 163.98(11)
N30 Pt1 P2 101.27(10)
C19 P2 C7 105.55(18)
C19 P2 C3 111.15(18)
C7 P2 C3 113.03(18)
C19 P2 Pt1 101.62(13)
C7 P2 Pt1 111.14(13)
C3 P2 Pt1 113.47(13)
C5 C3 C4 110.9(3)
C5 C3 C6 108.1(4)
C4 C3 C6 106.8(3)
C5 C3 P2 106.7(3)
C4 C3 P2 117.4(3)
C6 C3 P2 106.6(3)
C3 C4 H4A 109.5
C3 C4 H4B 109.5
H4A C4 H4B 109.5
C3 C4 H4C 109.5
H4A C4 H4C 109.5
H4B C4 H4C 109.5
C3 C5 H5A 109.5
C3 C5 H5B 109.5
H5A C5 H5B 109.5
C3 C5 H5C 109.5
H5A C5 H5C 109.5
H5B C5 H5C 109.5
C3 C6 H6A 109.5
C3 C6 H6B 109.5
H6A C6 H6B 109.5
C3 C6 H6C 109.5
H6A C6 H6C 109.5
H6B C6 H6C 109.5
C9 C7 C8 107.7(3)
C9 C7 C10 108.6(3)
C8 C7 C10 109.4(3)
C9 C7 P2 104.8(3)
C8 C7 P2 118.0(3)
C10 C7 P2 107.9(3)
C7 C8 H8A 109.5
C7 C8 H8B 109.5
H8A C8 H8B 109.5
C7 C8 H8C 109.5
H8A C8 H8C 109.5
H8B C8 H8C 109.5
C7 C9 H9A 109.5
C7 C9 H9B 109.5
H9A C9 H9B 109.5
C7 C9 H9C 109.5
H9A C9 H9C 109.5
H9B C9 H9C 109.5
C7 C10 H10A 109.5
C7 C10 H10B 109.5
H10A C10 H10B 109.5
C7 C10 H10C 109.5
H10A C10 H10C 109.5
H10B C10 H10C 109.5
C12 C11 C20 119.8(3)
C12 C11 Pt1 117.4(3)
C20 C11 Pt1 122.9(3)
C11 C12 C13 120.5(4)
C11 C12 C22 114.1(3)
C13 C12 C22 125.3(3)
C14 C13 C12 120.8(4)
C14 C13 H13 119.6
C12 C13 H13 119.6
C13 C14 C15 120.3(4)
C13 C14 H14 119.8
C15 C14 H14 119.8
C16 C15 C14 122.4(4)
C16 C15 C20 117.9(4)
C14 C15 C20 119.7(4)
C17 C16 C15 120.9(4)
C17 C16 H16 119.6
C15 C16 H16 119.6
C16 C17 C18 122.4(4)
C16 C17 H17 118.8
C18 C17 H17 118.8
C19 C18 C17 118.7(4)
C19 C18 C21 126.6(4)
C17 C18 C21 114.6(4)
C18 C19 C20 119.5(3)
C18 C19 P2 129.7(3)
C20 C19 P2 110.8(3)
C11 C20 C15 118.9(3)
C11 C20 C19 120.6(3)
C15 C20 C19 120.5(3)
C18 C21 H21A 109.5
C18 C21 H21B 109.5
H21A C21 H21B 109.5
C18 C21 H21C 109.5
H21A C21 H21C 109.5
H21B C21 H21C 109.5
C23 C22 C27 122.9(4)
C23 C22 C12 123.1(4)
C27 C22 C12 113.9(3)
C24 C23 C22 117.5(4)
C24 C23 H23 121.2
C22 C23 H23 121.2
F28 C24 C23 118.7(4)
F28 C24 C25 118.2(4)
C23 C24 C25 123.2(4)
C24 C25 C26 116.8(4)
C24 C25 H25 121.6
C26 C25 H25 121.6
F29 C26 C27 120.4(4)
F29 C26 C25 114.5(4)
C27 C26 C25 125.1(4)
C26 C27 C22 114.6(4)
C26 C27 Pt1 131.6(3)
C22 C27 Pt1 113.6(3)
C31 N30 Pt1 173.7(3)
N30 C31 C32 179.1(5)
C31 C32 H32A 109.5
C31 C32 H32B 109.5
H32A C32 H32B 109.5
C31 C32 H32C 109.5
H32A C32 H32C 109.5
H32B C32 H32C 109.5

loop_
_geom_bond_atom_site_label_1
_geom_bond_atom_site_label_2
_geom_bond_distance
Pt1 C11 1.973(4)
Pt1 C27 2.067(4)
Pt1 N30 2.078(3)
Pt1 P2 2.3159(10)
P2 C19 1.860(4)
P2 C7 1.885(4)
P2 C3 1.908(4)
C3 C5 1.524(6)
C3 C4 1.525(6)
C3 C6 1.537(6)
C4 H4A 0.9800
C4 H4B 0.9800
C4 H4C 0.9800
C5 H5A 0.9800
C5 H5B 0.9800
C5 H5C 0.9800
C6 H6A 0.9800
C6 H6B 0.9800
C6 H6C 0.9800
C7 C9 1.532(5)
C7 C8 1.531(6)
C7 C10 1.543(6)
C8 H8A 0.9800
C8 H8B 0.9800
C8 H8C 0.9800
C9 H9A 0.9800
C9 H9B 0.9800
C9 H9C 0.9800
C10 H10A 0.9800
C10 H10B 0.9800
C10 H10C 0.9800
C11 C12 1.398(5)
C11 C20 1.418(5)
C12 C13 1.412(5)
C12 C22 1.470(5)
C13 C14 1.363(6)
C13 H13 0.9500
C14 C15 1.420(6)
C14 H14 0.9500
C15 C16 1.413(6)
C15 C20 1.432(5)
C16 C17 1.363(6)
C16 H16 0.9500
C17 C18 1.423(6)
C17 H17 0.9500
C18 C19 1.393(6)
C18 C21 1.507(6)
C19 C20 1.438(5)
C21 H21A 0.9800
C21 H21B 0.9800
C21 H21C 0.9800
C22 C23 1.404(5)
C22 C27 1.419(5)
C23 C24 1.380(6)
C23 H23 0.9500
C24 F28 1.369(5)
C24 C25 1.376(6)
C25 C26 1.394(6)
C25 H25 0.9500
C26 F29 1.364(5)
C26 C27 1.387(6)
N30 C31 1.131(5)
C31 C32 1.461(5)
C32 H32A 0.9800
C32 H32B 0.9800
C32 H32C 0.9800
